data_7055277
loop_
_publ_author_name
'Muralisankar, Mathiyan'
'Bhuvanesh, Nattamai S. P.'
'Sreekanth, Anandaram'

_publ_section_title
;
 Synthesis, X-ray crystal structure, DNA/protein binding and DNA cleavage
 studies of novel copper(ii) complexes of N-substituted isatin
 thiosemicarbazone ligands
;
_journal_issue 3
_journal_name_full 'New J. Chem.'
_journal_page_first 2661
_journal_paper_doi 10.1039/C5NJ02806J
_journal_volume 40
_journal_year 2016
_chemical_formula_moiety 'C16 H17 Cl Cu N4 O S'
_chemical_formula_sum 'C16 H17 Cl Cu N4 O S'
_chemical_formula_weight 412.38
_chemical_melting_point 519
_chemical_name_systematic 'N'-(1-allyl-2-oxoindolin-3-ylidene)pyrrolidine-1-carbothiohydrazide) copper(II) complex'
_space_group_crystal_system triclinic
_space_group_IT_number 2
_space_group_name_Hall '-P 1'
_space_group_name_H-M_alt 'P -1'
_symmetry_space_group_name_Hall '-P 1'
_symmetry_space_group_name_H-M 'P -1'
_atom_sites_solution_hydrogens geom
_audit_creation_date 2014-11-05
_audit_creation_method
;
Olex2 1.2-beta
(compiled 2014.10.22 svn.r3046 for OlexSys, GUI svn.r4928)
;
_audit_update_record
;
2015-08-16 deposited with the CCDC.
2016-01-06 downloaded from the CCDC.
;
_cell_angle_alpha 105.822(4)
_cell_angle_beta 98.341(4)
_cell_angle_gamma 108.844(4)
_cell_formula_units_Z 2
_cell_length_a 8.984(3)
_cell_length_b 9.757(4)
_cell_length_c 10.524(4)
_cell_measurement_reflns_used 5043
_cell_measurement_temperature 150.15
_cell_measurement_theta_max 27.530
_cell_measurement_theta_min 2.346
_cell_volume 812.0(5)
_computing_cell_refinement 'SAINT v8.34A (Bruker, 2013)'
_computing_data_reduction 'SAINT v8.34A (Bruker, 2013)'
_computing_molecular_graphics 'Olex2 (Dolomanov et al., 2009)'
_computing_publication_material 'Olex2 (Dolomanov et al., 2009)'
_computing_structure_refinement 'ShelXL (Sheldrick, 2008)'
_diffrn_ambient_temperature 150.15
_diffrn_measured_fraction_theta_full 0.997
_diffrn_measured_fraction_theta_max 0.982
_diffrn_measurement_device_type 'Bruker APEX-II CCD'
_diffrn_measurement_method '\f and \w scans'
_diffrn_radiation_type MoK\a
_diffrn_radiation_wavelength 0.71073
_diffrn_reflns_av_R_equivalents 0.0410
_diffrn_reflns_av_unetI/netI 0.0467
_diffrn_reflns_Laue_measured_fraction_full 0.997
_diffrn_reflns_Laue_measured_fraction_max 0.982
_diffrn_reflns_limit_h_max 11
_diffrn_reflns_limit_h_min -11
_diffrn_reflns_limit_k_max 12
_diffrn_reflns_limit_k_min -12
_diffrn_reflns_limit_l_max 13
_diffrn_reflns_limit_l_min -13
_diffrn_reflns_number 9526
_diffrn_reflns_point_group_measured_fraction_full 0.997
_diffrn_reflns_point_group_measured_fraction_max 0.982
_diffrn_reflns_theta_full 25.242
_diffrn_reflns_theta_max 27.548
_diffrn_reflns_theta_min 2.081
_diffrn_standards_number 0
_exptl_absorpt_coefficient_mu 1.649
_exptl_absorpt_correction_T_max 0.7456
_exptl_absorpt_correction_T_min 0.5073
_exptl_absorpt_correction_type multi-scan
_exptl_absorpt_process_details
;
SADABS-2014/3 (Bruker,2014) was used for absorption correction.
wR2(int) was 0.0935 before and 0.0516 after correction.
The Ratio of minimum to maximum transmission is 0.6804.
The \l/2 correction factor is Not present.
;
_exptl_crystal_colour brown
_exptl_crystal_colour_primary brown
_exptl_crystal_density_diffrn 1.687
_exptl_crystal_description block
_exptl_crystal_F_000 422
_exptl_crystal_recrystallization_method 'Re-crystallisation from solvent: METHANOL / ACETONITRILE'
_exptl_crystal_size_max 0.51
_exptl_crystal_size_mid 0.19
_exptl_crystal_size_min 0.09
_refine_diff_density_max 0.574
_refine_diff_density_min -0.687
_refine_diff_density_rms 0.096
_refine_ls_extinction_method none
_refine_ls_goodness_of_fit_ref 1.063
_refine_ls_hydrogen_treatment constr
_refine_ls_matrix_type full
_refine_ls_number_parameters 217
_refine_ls_number_reflns 3682
_refine_ls_number_restraints 0
_refine_ls_restrained_S_all 1.063
_refine_ls_R_factor_all 0.0382
_refine_ls_R_factor_gt 0.0333
_refine_ls_shift/su_max 0.000
_refine_ls_shift/su_mean 0.000
_refine_ls_structure_factor_coef Fsqd
_refine_ls_weighting_details 'w=1/[\s^2^(Fo^2^)+(0.0458P)^2^+0.2724P] where P=(Fo^2^+2Fc^2^)/3'
_refine_ls_weighting_scheme calc
_refine_ls_wR_factor_gt 0.0879
_refine_ls_wR_factor_ref 0.0913
_reflns_Friedel_coverage 0.000
_reflns_number_gt 3261
_reflns_number_total 3682
_reflns_threshold_expression 'I > 2\s(I)'
_cod_data_source_file c5nj02806j1.cif
_cod_data_source_block mc1acu
_cod_depositor_comments 'Adding full bibliography for 7055272--7055277.cif.'
_cod_database_code 7055277
_shelxl_version_number 2014/6
_shelx_space_group_comment
;
The symmetry employed for this shelxl refinement is uniquely defined
by the following loop, which should always be used as a source of
symmetry information in preference to the above space-group names.
They are only intended as comments.
;
_shelx_estimated_absorpt_t_max 0.866
_shelx_estimated_absorpt_t_min 0.487
_olex2_refinement_description
;
1. Fixed Uiso
 At 1.2 times of:
  All C(H) groups, All C(H,H) groups
2.a Secondary CH2 refined with riding coordinates:
 C16(H16A,H16B), C15(H15A,H15B), C9(H9A,H9B), C14(H14A,H14B), C13(H13A,H13B)
2.b Aromatic/amide H refined with riding coordinates:
 C5(H5), C10(H10), C8(H8), C6(H6), C7(H7)
2.c X=CH2 refined with riding coordinates:
 C11(H11A,H11B)
;
_olex2_submission_special_instructions 'No special instructions were received'

loop_
_space_group_symop_operation_xyz
'x, y, z'
'-x, -y, -z'

loop_
_atom_site_label
_atom_site_type_symbol
_atom_site_fract_x
_atom_site_fract_y
_atom_site_fract_z
_atom_site_U_iso_or_equiv
_atom_site_adp_type
_atom_site_occupancy
_atom_site_site_symmetry_order
_atom_site_calc_flag
_atom_site_refinement_flags_posn
Cu1 Cu 0.29812(3) 0.31034(3) 0.31347(2) 0.01373(10) Uani 1 1 d .
Cl1 Cl 0.30030(7) 0.17953(6) 0.11011(5) 0.02136(14) Uani 1 1 d .
S1 S 0.37882(6) 0.17543(6) 0.43142(5) 0.01503(13) Uani 1 1 d .
O1 O 0.17755(18) 0.44165(16) 0.24842(14) 0.0161(3) Uani 1 1 d .
N1 N 0.3096(2) 0.44439(19) 0.49602(17) 0.0114(3) Uani 1 1 d .
N2 N 0.3722(2) 0.43386(19) 0.61462(17) 0.0138(4) Uani 1 1 d .
N3 N 0.0922(2) 0.6301(2) 0.36610(17) 0.0138(4) Uani 1 1 d .
N4 N 0.4639(2) 0.27803(19) 0.70201(18) 0.0146(4) Uani 1 1 d .
C3 C 0.2116(2) 0.6623(2) 0.5876(2) 0.0128(4) Uani 1 1 d .
C4 C 0.1141(2) 0.7098(2) 0.5059(2) 0.0141(4) Uani 1 1 d .
C12 C 0.4067(2) 0.3043(2) 0.5919(2) 0.0128(4) Uani 1 1 d .
C5 C 0.2515(3) 0.7254(2) 0.7288(2) 0.0168(4) Uani 1 1 d .
H5 H 0.3193 0.6955 0.7844 0.020 Uiso 1 1 calc R
C2 C 0.2473(2) 0.5470(2) 0.4932(2) 0.0128(4) Uani 1 1 d .
C1 C 0.1712(2) 0.5324(2) 0.3540(2) 0.0128(4) Uani 1 1 d .
C10 C 0.0420(3) 0.7758(2) 0.2171(2) 0.0181(4) Uani 1 1 d .
H10 H 0.1048 0.8704 0.2891 0.022 Uiso 1 1 calc R
C8 C 0.0535(3) 0.8184(2) 0.5631(2) 0.0181(4) Uani 1 1 d .
H8 H -0.0119 0.8505 0.5078 0.022 Uiso 1 1 calc R
C16 C 0.4975(3) 0.3812(2) 0.8433(2) 0.0177(4) Uani 1 1 d .
H16A H 0.3965 0.3665 0.8745 0.021 Uiso 1 1 calc R
H16B H 0.5501 0.4906 0.8517 0.021 Uiso 1 1 calc R
C6 C 0.1886(3) 0.8347(2) 0.7871(2) 0.0194(5) Uani 1 1 d .
H6 H 0.2127 0.8786 0.8836 0.023 Uiso 1 1 calc R
C15 C 0.6122(3) 0.3313(3) 0.9233(2) 0.0201(5) Uani 1 1 d .
H15A H 0.6059 0.3541 1.0196 0.024 Uiso 1 1 calc R
H15B H 0.7260 0.3828 0.9212 0.024 Uiso 1 1 calc R
C9 C -0.0213(3) 0.6334(2) 0.2532(2) 0.0166(4) Uani 1 1 d .
H9A H -0.1249 0.6260 0.2784 0.020 Uiso 1 1 calc R
H9B H -0.0448 0.5423 0.1718 0.020 Uiso 1 1 calc R
C14 C 0.5493(3) 0.1582(3) 0.8482(2) 0.0194(5) Uani 1 1 d .
H14A H 0.6343 0.1171 0.8670 0.023 Uiso 1 1 calc R
H14B H 0.4524 0.1030 0.8751 0.023 Uiso 1 1 calc R
C13 C 0.5061(3) 0.1428(2) 0.6983(2) 0.0170(4) Uani 1 1 d .
H13A H 0.5998 0.1459 0.6582 0.020 Uiso 1 1 calc R
H13B H 0.4125 0.0455 0.6447 0.020 Uiso 1 1 calc R
C7 C 0.0920(3) 0.8792(3) 0.7054(2) 0.0209(5) Uani 1 1 d .
H7 H 0.0506 0.9532 0.7474 0.025 Uiso 1 1 calc R
C11 C 0.0158(3) 0.7775(3) 0.0919(2) 0.0250(5) Uani 1 1 d .
H11A H -0.0466 0.6847 0.0178 0.030 Uiso 1 1 calc R
H11B H 0.0591 0.8716 0.0751 0.030 Uiso 1 1 calc R

loop_
_atom_site_aniso_label
_atom_site_aniso_U_11
_atom_site_aniso_U_22
_atom_site_aniso_U_33
_atom_site_aniso_U_23
_atom_site_aniso_U_13
_atom_site_aniso_U_12
Cu1 0.01992(16) 0.01381(15) 0.00903(15) 0.00381(11) 0.00363(10) 0.00851(11)
Cl1 0.0320(3) 0.0216(3) 0.0115(3) 0.0026(2) 0.0063(2) 0.0136(2)
S1 0.0211(3) 0.0129(2) 0.0121(2) 0.00361(19) 0.0030(2) 0.0087(2)
O1 0.0213(8) 0.0170(7) 0.0113(7) 0.0050(6) 0.0034(6) 0.0092(6)
N1 0.0113(8) 0.0122(8) 0.0108(8) 0.0048(7) 0.0026(6) 0.0043(6)
N2 0.0183(9) 0.0145(8) 0.0108(8) 0.0056(7) 0.0024(7) 0.0085(7)
N3 0.0164(9) 0.0154(8) 0.0116(8) 0.0060(7) 0.0025(7) 0.0077(7)
N4 0.0206(9) 0.0137(8) 0.0117(8) 0.0049(7) 0.0031(7) 0.0093(7)
C3 0.0154(10) 0.0123(9) 0.0129(10) 0.0064(8) 0.0043(8) 0.0059(8)
C4 0.0146(10) 0.0126(10) 0.0152(10) 0.0067(8) 0.0041(8) 0.0036(8)
C12 0.0143(10) 0.0126(9) 0.0118(9) 0.0049(8) 0.0027(8) 0.0051(8)
C5 0.0201(11) 0.0169(10) 0.0152(10) 0.0069(8) 0.0059(8) 0.0074(8)
C2 0.0142(10) 0.0138(10) 0.0099(9) 0.0057(8) 0.0024(7) 0.0037(8)
C1 0.0127(9) 0.0134(9) 0.0130(10) 0.0074(8) 0.0028(7) 0.0037(8)
C10 0.0189(11) 0.0160(10) 0.0201(11) 0.0075(9) 0.0017(8) 0.0080(8)
C8 0.0172(11) 0.0168(10) 0.0230(12) 0.0081(9) 0.0052(9) 0.0087(9)
C16 0.0262(12) 0.0181(10) 0.0114(10) 0.0059(8) 0.0043(8) 0.0111(9)
C6 0.0256(12) 0.0170(10) 0.0144(10) 0.0028(9) 0.0098(9) 0.0066(9)
C15 0.0241(12) 0.0232(11) 0.0150(11) 0.0088(9) 0.0030(9) 0.0105(9)
C9 0.0165(10) 0.0182(10) 0.0151(10) 0.0084(9) -0.0003(8) 0.0061(8)
C14 0.0240(12) 0.0209(11) 0.0191(11) 0.0133(9) 0.0045(9) 0.0109(9)
C13 0.0213(11) 0.0155(10) 0.0183(11) 0.0085(9) 0.0041(9) 0.0104(9)
C7 0.0232(12) 0.0164(11) 0.0267(12) 0.0055(9) 0.0133(9) 0.0104(9)
C11 0.0296(13) 0.0273(12) 0.0234(12) 0.0135(10) 0.0079(10) 0.0129(10)

loop_
_atom_type_symbol
_atom_type_description
_atom_type_scat_dispersion_real
_atom_type_scat_dispersion_imag
_atom_type_scat_source
C C 0.0033 0.0016 'International Tables Vol C Tables 4.2.6.8 and 6.1.1.4'
H H 0.0000 0.0000 'International Tables Vol C Tables 4.2.6.8 and 6.1.1.4'
Cl Cl 0.1484 0.1585 'International Tables Vol C Tables 4.2.6.8 and 6.1.1.4'
Cu Cu 0.3201 1.2651 'International Tables Vol C Tables 4.2.6.8 and 6.1.1.4'
N N 0.0061 0.0033 'International Tables Vol C Tables 4.2.6.8 and 6.1.1.4'
O O 0.0106 0.0060 'International Tables Vol C Tables 4.2.6.8 and 6.1.1.4'
S S 0.1246 0.1234 'International Tables Vol C Tables 4.2.6.8 and 6.1.1.4'

loop_
_geom_angle_atom_site_label_1
_geom_angle_atom_site_label_2
_geom_angle_atom_site_label_3
_geom_angle
Cl1 Cu1 S1 99.05(3)
O1 Cu1 Cl1 95.89(5)
O1 Cu1 S1 161.66(5)
N1 Cu1 Cl1 175.13(5)
N1 Cu1 S1 83.51(6)
N1 Cu1 O1 82.42(7)
C12 S1 Cu1 95.78(7)
C1 O1 Cu1 105.87(13)
N2 N1 Cu1 125.16(13)
C2 N1 Cu1 113.91(13)
C2 N1 N2 120.93(17)
N1 N2 C12 110.29(16)
C4 N3 C9 124.68(17)
C1 N3 C4 109.72(16)
C1 N3 C9 124.82(18)
C12 N4 C16 124.47(17)
C12 N4 C13 123.94(18)
C16 N4 C13 111.58(16)
C4 C3 C2 105.45(18)
C5 C3 C4 120.6(2)
C5 C3 C2 133.92(19)
C3 C4 N3 109.86(18)
C8 C4 N3 128.66(19)
C8 C4 C3 121.5(2)
N2 C12 S1 124.54(15)
N4 C12 S1 119.47(16)
N4 C12 N2 115.98(18)
C3 C5 H5 121.0
C3 C5 C6 117.9(2)
C6 C5 H5 121.0
N1 C2 C3 138.45(19)
N1 C2 C1 113.27(18)
C3 C2 C1 107.71(17)
O1 C1 N3 128.47(19)
O1 C1 C2 124.27(18)
N3 C1 C2 107.23(17)
C9 C10 H10 118.1
C11 C10 H10 118.1
C11 C10 C9 123.7(2)
C4 C8 H8 121.3
C4 C8 C7 117.4(2)
C7 C8 H8 121.3
N4 C16 H16A 111.2
N4 C16 H16B 111.2
N4 C16 C15 102.73(17)
H16A C16 H16B 109.1
C15 C16 H16A 111.2
C15 C16 H16B 111.2
C5 C6 H6 119.7
C7 C6 C5 120.7(2)
C7 C6 H6 119.7
C16 C15 H15A 111.2
C16 C15 H15B 111.2
C16 C15 C14 102.94(18)
H15A C15 H15B 109.1
C14 C15 H15A 111.2
C14 C15 H15B 111.2
N3 C9 C10 113.20(17)
N3 C9 H9A 108.9
N3 C9 H9B 108.9
C10 C9 H9A 108.9
C10 C9 H9B 108.9
H9A C9 H9B 107.8
C15 C14 H14A 111.0
C15 C14 H14B 111.0
H14A C14 H14B 109.0
C13 C14 C15 103.71(17)
C13 C14 H14A 111.0
C13 C14 H14B 111.0
N4 C13 C14 103.31(17)
N4 C13 H13A 111.1
N4 C13 H13B 111.1
C14 C13 H13A 111.1
C14 C13 H13B 111.1
H13A C13 H13B 109.1
C8 C7 H7 119.1
C6 C7 C8 121.9(2)
C6 C7 H7 119.1
C10 C11 H11A 120.0
C10 C11 H11B 120.0
H11A C11 H11B 120.0

loop_
_geom_bond_atom_site_label_1
_geom_bond_atom_site_label_2
_geom_bond_distance
Cu1 Cl1 2.1791(9)
Cu1 S1 2.2463(7)
Cu1 O1 2.1079(15)
Cu1 N1 1.9743(18)
S1 C12 1.735(2)
O1 C1 1.240(3)
N1 N2 1.337(2)
N1 C2 1.300(3)
N2 C12 1.364(3)
N3 C4 1.415(3)
N3 C1 1.351(3)
N3 C9 1.464(3)
N4 C12 1.322(3)
N4 C16 1.474(3)
N4 C13 1.479(3)
C3 C4 1.408(3)
C3 C5 1.386(3)
C3 C2 1.439(3)
C4 C8 1.378(3)
C5 H5 0.9500
C5 C6 1.402(3)
C2 C1 1.471(3)
C10 H10 0.9500
C10 C9 1.496(3)
C10 C11 1.311(3)
C8 H8 0.9500
C8 C7 1.396(3)
C16 H16A 0.9900
C16 H16B 0.9900
C16 C15 1.518(3)
C6 H6 0.9500
C6 C7 1.382(3)
C15 H15A 0.9900
C15 H15B 0.9900
C15 C14 1.524(3)
C9 H9A 0.9900
C9 H9B 0.9900
C14 H14A 0.9900
C14 H14B 0.9900
C14 C13 1.523(3)
C13 H13A 0.9900
C13 H13B 0.9900
C7 H7 0.9500
C11 H11A 0.9500
C11 H11B 0.9500

loop_
_geom_torsion_atom_site_label_1
_geom_torsion_atom_site_label_2
_geom_torsion_atom_site_label_3
_geom_torsion_atom_site_label_4
_geom_torsion
Cu1 S1 C12 N2 3.66(18)
Cu1 S1 C12 N4 -176.96(16)
Cu1 O1 C1 N3 -173.00(18)
Cu1 O1 C1 C2 4.5(2)
Cu1 N1 N2 C12 -8.4(2)
Cu1 N1 C2 C3 174.3(2)
Cu1 N1 C2 C1 4.4(2)
N1 N2 C12 S1 1.9(2)
N1 N2 C12 N4 -177.55(17)
N1 C2 C1 O1 -6.4(3)
N1 C2 C1 N3 171.52(17)
N2 N1 C2 C3 -4.9(4)
N2 N1 C2 C1 -174.76(17)
N3 C4 C8 C7 179.35(19)
N4 C16 C15 C14 -34.9(2)
C3 C4 C8 C7 -0.2(3)
C3 C5 C6 C7 -0.9(3)
C3 C2 C1 O1 -179.38(19)
C3 C2 C1 N3 -1.5(2)
C4 N3 C1 O1 178.6(2)
C4 N3 C1 C2 0.8(2)
C4 N3 C9 C10 79.5(3)
C4 C3 C5 C6 1.5(3)
C4 C3 C2 N1 -168.7(2)
C4 C3 C2 C1 1.6(2)
C4 C8 C7 C6 0.8(3)
C12 N4 C16 C15 -160.7(2)
C12 N4 C13 C14 -174.79(19)
C5 C3 C4 N3 179.43(18)
C5 C3 C4 C8 -0.9(3)
C5 C3 C2 N1 10.6(4)
C5 C3 C2 C1 -179.1(2)
C5 C6 C7 C8 -0.2(3)
C2 N1 N2 C12 170.62(18)
C2 C3 C4 N3 -1.1(2)
C2 C3 C4 C8 178.54(19)
C2 C3 C5 C6 -177.8(2)
C1 N3 C4 C3 0.2(2)
C1 N3 C4 C8 -179.4(2)
C1 N3 C9 C10 -111.6(2)
C16 N4 C12 S1 178.00(16)
C16 N4 C12 N2 -2.6(3)
C16 N4 C13 C14 6.7(2)
C16 C15 C14 C13 39.8(2)
C15 C14 C13 N4 -28.5(2)
C9 N3 C4 C3 170.51(18)
C9 N3 C4 C8 -9.1(3)
C9 N3 C1 O1 8.3(3)
C9 N3 C1 C2 -169.50(18)
C13 N4 C12 S1 -0.3(3)
C13 N4 C12 N2 179.11(18)
C13 N4 C16 C15 17.8(2)
C11 C10 C9 N3 143.4(2)
